data_7008272
loop_
_publ_author_name
'Copping, Roy'
'Gaunt, Andrew J.'
'May, Iain'
'Sarsfield, Mark J.'
'Collison, David'
'Helliwell, Madeleine'
'Denniss, Iain S.'
'Apperley, David C.'

_publ_section_title
;
 Trivalent lanthanide lacunary phosphomolybdate complexes: a structural
 and spectroscopic study across the series [Ln(PMo11O39)2]11-.
;
_journal_issue 7
_journal_name_full 'Dalton transactions (Cambridge, England : 2003)'
_journal_page_first 1256
_journal_page_last 1262
_journal_paper_doi 10.1039/b500408j
_journal_year 2005
_chemical_formula_sum 'H156 Mo44 N22 O190 P4 Tb2'
_chemical_formula_weight 8168.55
_chemical_name_systematic
;
?
;
_space_group_IT_number 15
_symmetry_cell_setting monoclinic
_symmetry_space_group_name_Hall '-C 2yc'
_symmetry_space_group_name_H-M 'C 1 2/c 1'
_atom_sites_solution_hydrogens geom
_atom_sites_solution_primary direct
_atom_sites_solution_secondary difmap
_audit_creation_method SHELXL-97
_cell_angle_alpha 90.00
_cell_angle_beta 117.6390(10)
_cell_angle_gamma 90.00
_cell_formula_units_Z 2
_cell_length_a 37.607(3)
_cell_length_b 13.0091(10)
_cell_length_c 19.6271(15)
_cell_measurement_reflns_used 8609
_cell_measurement_temperature 100(2)
_cell_measurement_theta_max 28.2995
_cell_measurement_theta_min 2.279
_cell_volume 8506.5(11)
_computing_cell_refinement 'SAINT, Bruker'
_computing_data_collection 'SMART, Bruker'
_computing_data_reduction 'SAINT, Bruker'
_computing_molecular_graphics 'XSHELL, Bruker'
_computing_publication_material 'XP, Bruker; Diamond 2.1e, Crystal Impact'
_computing_structure_refinement 'SHELXL-97 (Sheldrick, 1997)'
_computing_structure_solution 'SHELXS-97 (Sheldrick, 1990)'
_diffrn_ambient_temperature 100(2)
_diffrn_measured_fraction_theta_full 0.955
_diffrn_measured_fraction_theta_max 0.955
_diffrn_measurement_device_type 'SMART platform CCD, Bruker'
_diffrn_measurement_method 'omega scans'
_diffrn_radiation_monochromator graphite
_diffrn_radiation_source 'fine-focus sealed tube'
_diffrn_radiation_type MoK\a
_diffrn_radiation_wavelength 0.71073
_diffrn_reflns_av_R_equivalents 0.0849
_diffrn_reflns_av_sigmaI/netI 0.0504
_diffrn_reflns_limit_h_max 48
_diffrn_reflns_limit_h_min -48
_diffrn_reflns_limit_k_max 17
_diffrn_reflns_limit_k_min -16
_diffrn_reflns_limit_l_max 26
_diffrn_reflns_limit_l_min -25
_diffrn_reflns_number 37079
_diffrn_reflns_theta_full 28.30
_diffrn_reflns_theta_max 28.30
_diffrn_reflns_theta_min 1.68
_exptl_absorpt_coefficient_mu 4.118
_exptl_absorpt_correction_T_max 0.5244
_exptl_absorpt_correction_T_min 0.4784
_exptl_absorpt_correction_type multi-scan
_exptl_absorpt_process_details 'SADABS, Bruker'
_exptl_crystal_colour yellow
_exptl_crystal_density_diffrn 3.189
_exptl_crystal_density_method 'not measured'
_exptl_crystal_description 'hexagonal block'
_exptl_crystal_F_000 7736
_exptl_crystal_size_max 0.21
_exptl_crystal_size_mid 0.20
_exptl_crystal_size_min 0.18
_refine_diff_density_max 2.644
_refine_diff_density_min -1.891
_refine_diff_density_rms 0.245
_refine_ls_extinction_method none
_refine_ls_goodness_of_fit_ref 1.097
_refine_ls_hydrogen_treatment mixed
_refine_ls_matrix_type full
_refine_ls_number_parameters 529
_refine_ls_number_reflns 10107
_refine_ls_number_restraints 1
_refine_ls_restrained_S_all 1.097
_refine_ls_R_factor_all 0.0386
_refine_ls_R_factor_gt 0.0376
_refine_ls_shift/su_max 0.009
_refine_ls_shift/su_mean 0.001
_refine_ls_structure_factor_coef Fsqd
_refine_ls_weighting_details 'calc w=1/[\s^2^(Fo^2^)+(0.0432P)^2^+121.8514P] where P=(Fo^2^+2Fc^2^)/3'
_refine_ls_weighting_scheme calc
_refine_ls_wR_factor_gt 0.1002
_refine_ls_wR_factor_ref 0.1010
_reflns_number_gt 9862
_reflns_number_total 10107
_reflns_threshold_expression >2sigma(I)
_cod_data_source_file b500408j.txt
_cod_data_source_block ajg20c2c
_cod_depositor_comments
;
The following automatic conversions were performed:
'_symmetry_cell_setting' value 'Monoclinic' changed to 'monoclinic'
according to '/home/saulius/struct/CIF-dictionaries/cif_core.dic'
dictionary named 'cif_core.dic' version 2.4.1 from 2010-06-29.

Automatic conversion script
Id: cif_fix_enum 1527 2010-12-29 10:47:43Z saulius 
;
_cod_original_cell_volume 8506.4(11)
_cod_original_sg_symbol_H-M C2/c
_cod_database_code 7008272

loop_
_symmetry_equiv_pos_as_xyz
'x, y, z'
'-x, y, -z+1/2'
'x+1/2, y+1/2, z'
'-x+1/2, y+1/2, -z+1/2'
'-x, -y, -z'
'x, -y, z-1/2'
'-x+1/2, -y+1/2, -z'
'x+1/2, -y+1/2, z-1/2'

loop_
_atom_site_label
_atom_site_type_symbol
_atom_site_fract_x
_atom_site_fract_y
_atom_site_fract_z
_atom_site_U_iso_or_equiv
_atom_site_adp_type
_atom_site_occupancy
_atom_site_symmetry_multiplicity
_atom_site_calc_flag
_atom_site_refinement_flags
_atom_site_disorder_assembly
_atom_site_disorder_group
Tb1 Tb 0.0000 0.84482(2) 0.2500 0.00727(8) Uani 1 2 d S . .
Mo7 Mo 0.108085(13) 0.60074(3) 0.09551(2) 0.00856(9) Uani 1 1 d . . .
Mo1 Mo 0.107386(12) 0.95406(3) 0.37130(2) 0.00748(9) Uani 1 1 d . . .
Mo4 Mo 0.021041(12) 0.66608(3) 0.10647(2) 0.00766(9) Uani 1 1 d . . .
Mo6 Mo 0.065963(13) 0.83808(3) 0.03840(2) 0.00811(9) Uani 1 1 d . . .
Mo2 Mo 0.062562(13) 1.01924(3) 0.18634(2) 0.00727(9) Uani 1 1 d . . .
Mo9 Mo 0.159271(13) 0.97004(3) 0.17545(2) 0.00791(9) Uani 1 1 d . . .
Mo5 Mo 0.158090(13) 0.69942(3) 0.43265(2) 0.00893(9) Uani 1 1 d . . .
Mo8 Mo 0.159433(12) 0.52920(3) 0.30251(2) 0.00803(9) Uani 1 1 d . . .
Mo10 Mo 0.204240(12) 0.89373(3) 0.36343(2) 0.00848(9) Uani 1 1 d . . .
Mo11 Mo 0.203690(12) 0.73344(3) 0.22497(2) 0.00820(9) Uani 1 1 d . . .
Mo3 Mo 0.069691(12) 0.58967(3) 0.30484(2) 0.00831(9) Uani 1 1 d . . .
N1 N 0.23258(17) 0.1071(4) 0.0715(3) 0.0265(11) Uiso 1 1 d . . .
N2 N 0.16110(16) 0.2221(4) 0.5057(3) 0.0244(11) Uiso 1 1 d . . .
N3 N 0.03167(18) 0.7807(5) 0.8253(3) 0.0295(12) Uiso 1 1 d . . .
N4 N 0.15245(17) 0.2057(4) 0.2906(3) 0.0257(11) Uiso 1 1 d . . .
N5 N 0.06994(16) 0.3578(4) 0.1518(3) 0.0222(10) Uiso 1 1 d . . .
N6S N 0.2308(6) 0.0961(11) 0.5816(11) 0.030(4) Uiso 0.30 1 d P . .
N6T N 0.2324(9) 0.170(2) 0.4553(18) 0.032(6) Uiso 0.20 1 d P . .
O1 O 0.05876(10) 0.9164(3) 0.35354(19) 0.0085(6) Uani 1 1 d . . .
O2 O 0.02054(11) 0.9820(3) 0.1959(2) 0.0106(7) Uani 1 1 d . . .
O3 O 0.04550(11) 0.7052(3) 0.2995(2) 0.0101(7) Uani 1 1 d . . .
O4 O 0.00966(11) 0.7672(3) 0.1520(2) 0.0104(7) Uani 1 1 d . . .
O5 O 0.12449(11) 1.0260(3) 0.4528(2) 0.0134(7) Uani 1 1 d . . .
O6 O 0.09316(10) 1.0561(3) 0.29593(19) 0.0086(6) Uani 1 1 d . . .
O7 O 0.05181(11) 1.1412(3) 0.1506(2) 0.0126(7) Uani 1 1 d . . .
O8 O 0.13025(11) 0.8195(3) 0.4183(2) 0.0100(7) Uani 1 1 d . . .
O9 O 0.09071(10) 0.8674(3) 0.25447(19) 0.0079(6) Uani 1 1 d . . .
O10 O 0.11278(11) 0.6150(3) 0.4085(2) 0.0112(7) Uani 1 1 d . . .
O11 O 0.05496(11) 0.9444(3) 0.0993(2) 0.0098(7) Uani 1 1 d . . .
O12 O 0.04271(12) 0.4991(3) 0.3230(2) 0.0147(7) Uani 1 1 d . . .
O13 O -0.02351(11) 0.6073(3) 0.0520(2) 0.0128(7) Uani 1 1 d . . .
O14 O 0.04610(11) 0.5817(3) 0.19352(19) 0.0102(7) Uani 1 1 d . . .
O15 O 0.02053(10) 0.7676(3) 0.02767(19) 0.0091(7) Uani 1 1 d . . .
O16 O 0.05389(11) 0.5844(3) 0.0647(2) 0.0112(7) Uani 1 1 d . . .
O17 O 0.04754(11) 0.9027(3) -0.0461(2) 0.0132(7) Uani 1 1 d . . .
O18 O 0.11136(10) 0.4901(3) 0.3007(2) 0.0096(7) Uani 1 1 d . . .
O19 O 0.08786(10) 0.7412(3) 0.15495(19) 0.0077(6) Uani 1 1 d . . .
O20 O 0.12137(10) 0.6901(3) 0.29362(19) 0.0076(6) Uani 1 1 d . . .
O21 O 0.12299(11) 1.0292(3) 0.1971(2) 0.0104(7) Uani 1 1 d . . .
O22 O 0.18265(11) 0.6873(3) 0.5296(2) 0.0132(7) Uani 1 1 d . . .
O23 O 0.16321(11) 0.9542(3) 0.3699(2) 0.0098(7) Uani 1 1 d . . .
O24 O 0.24557(11) 0.9445(3) 0.4375(2) 0.0139(7) Uani 1 1 d . . .
O25 O 0.20140(11) 0.9806(3) 0.2816(2) 0.0106(7) Uani 1 1 d . . .
O26 O 0.19692(11) 0.7735(3) 0.4140(2) 0.0108(7) Uani 1 1 d . . .
O27 O 0.15355(10) 0.8223(3) 0.24663(19) 0.0086(6) Uani 1 1 d . . .
O28 O 0.18051(10) 0.5769(3) 0.40275(19) 0.0105(7) Uani 1 1 d . . .
O29 O 0.12027(11) 0.8991(3) 0.0925(2) 0.0104(7) Uani 1 1 d . . .
O30 O 0.12610(11) 0.5307(3) 0.1858(2) 0.0118(7) Uani 1 1 d . . .
O31 O 0.08839(11) 0.7240(3) 0.0203(2) 0.0111(7) Uani 1 1 d . . .
O32 O 0.11522(12) 0.5178(3) 0.0364(2) 0.0141(7) Uani 1 1 d . . .
O33 O 0.18333(12) 0.4154(3) 0.3135(2) 0.0148(7) Uani 1 1 d . . .
O34 O 0.15719(11) 0.6773(3) 0.1384(2) 0.0107(7) Uani 1 1 d . . .
O35 O 0.19232(11) 0.6164(3) 0.2788(2) 0.0107(7) Uani 1 1 d . . .
O36 O 0.19709(11) 0.8562(3) 0.1745(2) 0.0106(7) Uani 1 1 d . . .
O37 O 0.17474(11) 1.0644(3) 0.1347(2) 0.0123(7) Uani 1 1 d . . .
O38 O 0.23086(11) 0.7935(3) 0.3219(2) 0.0105(7) Uani 1 1 d . . .
O39 O 0.24160(12) 0.6774(3) 0.2142(2) 0.0148(7) Uani 1 1 d . . .
O1S O 0.21321(15) 0.4626(4) 0.1813(3) 0.0312(10) Uiso 1 1 d . . .
O2S O 0.18503(14) 0.5618(4) 0.0279(3) 0.0270(10) Uiso 1 1 d . . .
O3S O 0.17352(13) 0.2769(3) 0.1778(2) 0.0218(9) Uiso 1 1 d . . .
O4S O 0.23028(17) 0.1958(5) 0.3986(3) 0.0225(12) Uiso 0.75 1 d P . .
O5S O 0.10672(16) 0.2901(4) 0.3502(3) 0.0334(11) Uiso 1 1 d . . .
O6S O 0.01182(15) 0.3822(4) 0.3989(3) 0.0312(10) Uiso 1 1 d . . .
O7S O 0.95029(14) 0.8804(4) 0.0074(3) 0.0279(10) Uiso 1 1 d . . .
O8S O 0.90039(14) 0.7050(4) 0.9519(3) 0.0266(9) Uiso 1 1 d . . .
O9S O 0.23402(19) 0.1108(5) 0.5319(3) 0.0267(13) Uiso 0.75 1 d P . .
P1 P 0.11289(4) 0.78103(9) 0.23773(7) 0.0063(2) Uani 1 1 d . . .

loop_
_atom_site_aniso_label
_atom_site_aniso_U_11
_atom_site_aniso_U_22
_atom_site_aniso_U_33
_atom_site_aniso_U_23
_atom_site_aniso_U_13
_atom_site_aniso_U_12
Tb1 0.00951(16) 0.00489(15) 0.00817(14) 0.000 0.00474(12) 0.000
Mo7 0.0114(2) 0.00603(19) 0.00913(18) -0.00181(14) 0.00549(16) -0.00014(15)
Mo1 0.00888(19) 0.00656(19) 0.00806(18) -0.00137(14) 0.00481(15) -0.00084(15)
Mo4 0.00842(19) 0.00595(19) 0.00879(18) -0.00137(14) 0.00416(15) -0.00109(14)
Mo6 0.0118(2) 0.00583(19) 0.00709(17) -0.00005(14) 0.00473(15) -0.00123(15)
Mo2 0.0101(2) 0.00412(18) 0.00936(18) 0.00074(14) 0.00600(15) 0.00018(14)
Mo9 0.0100(2) 0.00572(18) 0.00988(18) 0.00018(14) 0.00619(16) -0.00137(15)
Mo5 0.0112(2) 0.00753(19) 0.00763(18) 0.00110(14) 0.00401(15) 0.00071(15)
Mo8 0.00881(19) 0.00518(18) 0.01063(18) 0.00082(14) 0.00495(15) 0.00074(14)
Mo10 0.00752(19) 0.0093(2) 0.00897(18) -0.00180(15) 0.00408(15) -0.00129(15)
Mo11 0.00956(19) 0.00598(19) 0.01153(19) -0.00084(15) 0.00697(16) -0.00035(15)
Mo3 0.0094(2) 0.00532(19) 0.01200(19) 0.00153(14) 0.00645(16) 0.00023(15)
O1 0.0092(16) 0.0090(16) 0.0095(15) 0.0013(13) 0.0062(13) -0.0006(13)
O2 0.0123(17) 0.0087(17) 0.0132(16) -0.0004(13) 0.0081(14) -0.0016(13)
O3 0.0110(17) 0.0088(16) 0.0114(15) -0.0006(13) 0.0060(14) -0.0010(13)
O4 0.0141(17) 0.0081(16) 0.0118(15) 0.0019(13) 0.0084(14) 0.0001(13)
O5 0.0157(18) 0.0132(18) 0.0137(16) -0.0039(14) 0.0087(15) -0.0011(14)
O6 0.0102(16) 0.0043(15) 0.0112(15) 0.0004(12) 0.0049(13) -0.0010(13)
O7 0.0140(18) 0.0085(17) 0.0158(17) 0.0004(14) 0.0074(14) -0.0009(14)
O8 0.0101(16) 0.0098(16) 0.0117(16) -0.0007(13) 0.0063(14) -0.0008(13)
O9 0.0073(16) 0.0080(16) 0.0093(15) 0.0027(13) 0.0045(13) 0.0014(13)
O10 0.0126(17) 0.0097(17) 0.0122(16) 0.0045(13) 0.0065(14) -0.0007(14)
O11 0.0105(16) 0.0080(16) 0.0118(15) -0.0003(13) 0.0060(13) 0.0001(13)
O12 0.0182(19) 0.0127(17) 0.0160(17) 0.0019(15) 0.0103(15) -0.0033(15)
O13 0.0105(17) 0.0138(18) 0.0140(16) -0.0008(14) 0.0055(14) -0.0015(14)
O14 0.0136(17) 0.0071(16) 0.0098(15) 0.0001(13) 0.0052(14) 0.0004(13)
O15 0.0101(16) 0.0096(16) 0.0072(14) -0.0022(13) 0.0035(13) -0.0015(13)
O16 0.0135(18) 0.0082(16) 0.0131(16) -0.0014(13) 0.0072(14) -0.0013(13)
O17 0.0168(18) 0.0120(17) 0.0113(16) 0.0001(14) 0.0068(14) -0.0030(14)
O18 0.0080(16) 0.0083(16) 0.0126(16) 0.0006(13) 0.0048(13) -0.0011(13)
O19 0.0097(16) 0.0055(15) 0.0085(15) -0.0026(12) 0.0047(13) -0.0017(13)
O20 0.0060(15) 0.0062(15) 0.0109(15) 0.0003(13) 0.0042(13) 0.0004(12)
O21 0.0146(17) 0.0054(16) 0.0139(16) 0.0004(13) 0.0090(14) -0.0011(13)
O22 0.0096(17) 0.0182(19) 0.0097(16) 0.0031(14) 0.0026(13) 0.0015(14)
O23 0.0111(17) 0.0092(16) 0.0112(15) -0.0020(13) 0.0070(14) -0.0032(13)
O24 0.0101(17) 0.0163(19) 0.0153(17) -0.0004(14) 0.0059(14) -0.0023(14)
O25 0.0130(17) 0.0081(16) 0.0126(16) -0.0011(13) 0.0074(14) -0.0032(13)
O26 0.0089(16) 0.0116(17) 0.0129(16) 0.0002(13) 0.0058(14) 0.0013(13)
O27 0.0108(17) 0.0068(15) 0.0104(15) -0.0020(13) 0.0069(13) -0.0022(13)
O28 0.0095(16) 0.0098(16) 0.0104(15) 0.0007(13) 0.0031(13) 0.0015(13)
O29 0.0094(16) 0.0099(17) 0.0117(15) -0.0037(13) 0.0048(13) -0.0023(13)
O30 0.0143(18) 0.0092(17) 0.0131(16) 0.0005(13) 0.0074(14) 0.0004(14)
O31 0.0138(17) 0.0100(17) 0.0102(15) 0.0003(13) 0.0060(14) 0.0007(14)
O32 0.0169(19) 0.0119(18) 0.0160(17) -0.0047(14) 0.0099(15) -0.0004(14)
O33 0.0170(19) 0.0087(17) 0.0199(18) 0.0007(14) 0.0095(16) 0.0023(14)
O34 0.0128(17) 0.0095(16) 0.0118(16) -0.0013(13) 0.0075(14) 0.0008(14)
O35 0.0109(17) 0.0090(16) 0.0128(16) 0.0011(13) 0.0061(14) 0.0020(13)
O36 0.0123(17) 0.0102(17) 0.0120(16) -0.0016(13) 0.0080(14) -0.0019(14)
O37 0.0153(18) 0.0081(16) 0.0146(16) 0.0033(14) 0.0078(15) -0.0007(14)
O38 0.0111(17) 0.0099(17) 0.0112(16) -0.0048(13) 0.0057(14) -0.0016(13)
O39 0.0163(19) 0.0135(18) 0.0208(18) -0.0013(15) 0.0139(16) 0.0015(15)
P1 0.0087(5) 0.0041(5) 0.0070(5) -0.0006(4) 0.0042(4) -0.0013(4)

loop_
_atom_type_symbol
_atom_type_description
_atom_type_scat_dispersion_real
_atom_type_scat_dispersion_imag
_atom_type_scat_source
N N 0.0061 0.0033 'International Tables Vol C Tables 4.2.6.8 and 6.1.1.4'
H H 0.0000 0.0000 'International Tables Vol C Tables 4.2.6.8 and 6.1.1.4'
O O 0.0106 0.0060 'International Tables Vol C Tables 4.2.6.8 and 6.1.1.4'
P P 0.1023 0.0942 'International Tables Vol C Tables 4.2.6.8 and 6.1.1.4'
Mo Mo -1.6832 0.6857 'International Tables Vol C Tables 4.2.6.8 and 6.1.1.4'
Tb Tb -0.1723 4.1537 'International Tables Vol C Tables 4.2.6.8 and 6.1.1.4'

loop_
_geom_angle_atom_site_label_1
_geom_angle_atom_site_label_2
_geom_angle_atom_site_label_3
_geom_angle
_geom_angle_site_symmetry_1
_geom_angle_site_symmetry_3
_geom_angle_publ_flag
O4 Tb1 O4 128.97(17) 2 . ?
O4 Tb1 O3 69.48(12) 2 2 ?
O4 Tb1 O3 72.00(12) . 2 ?
O4 Tb1 O3 72.00(12) 2 . ?
O4 Tb1 O3 69.48(12) . . ?
O3 Tb1 O3 80.09(17) 2 . ?
O4 Tb1 O2 153.40(12) 2 . ?
O4 Tb1 O2 75.62(12) . . ?
O3 Tb1 O2 135.46(12) 2 . ?
O3 Tb1 O2 115.78(12) . . ?
O4 Tb1 O2 75.62(12) 2 2 ?
O4 Tb1 O2 153.40(12) . 2 ?
O3 Tb1 O2 115.78(12) 2 2 ?
O3 Tb1 O2 135.46(12) . 2 ?
O2 Tb1 O2 82.88(17) . 2 ?
O4 Tb1 O1 115.54(12) 2 2 ?
O4 Tb1 O1 84.51(12) . 2 ?
O3 Tb1 O1 75.12(12) 2 2 ?
O3 Tb1 O1 148.55(12) . 2 ?
O2 Tb1 O1 72.07(12) . 2 ?
O2 Tb1 O1 73.97(12) 2 2 ?
O4 Tb1 O1 84.51(12) 2 . ?
O4 Tb1 O1 115.54(12) . . ?
O3 Tb1 O1 148.55(12) 2 . ?
O3 Tb1 O1 75.12(12) . . ?
O2 Tb1 O1 73.97(12) . . ?
O2 Tb1 O1 72.08(12) 2 . ?
O1 Tb1 O1 134.16(17) 2 . ?
O32 Mo7 O30 104.01(17) . . ?
O32 Mo7 O16 101.77(17) . . ?
O30 Mo7 O16 96.69(16) . . ?
O32 Mo7 O34 101.86(17) . . ?
O30 Mo7 O34 89.14(16) . . ?
O16 Mo7 O34 153.48(16) . . ?
O32 Mo7 O31 97.04(16) . . ?
O30 Mo7 O31 158.49(15) . . ?
O16 Mo7 O31 83.13(15) . . ?
O34 Mo7 O31 82.17(15) . . ?
O32 Mo7 O19 167.34(15) . . ?
O30 Mo7 O19 88.14(14) . . ?
O16 Mo7 O19 72.84(14) . . ?
O34 Mo7 O19 81.55(13) . . ?
O31 Mo7 O19 71.18(13) . . ?
O5 Mo1 O1 104.10(17) . . ?
O5 Mo1 O6 101.41(17) . . ?
O1 Mo1 O6 98.68(15) . . ?
O5 Mo1 O8 98.94(16) . . ?
O1 Mo1 O8 91.88(15) . . ?
O6 Mo1 O8 153.97(14) . . ?
O5 Mo1 O23 93.85(16) . . ?
O1 Mo1 O23 160.53(15) . . ?
O6 Mo1 O23 84.85(14) . . ?
O8 Mo1 O23 77.73(14) . . ?
O5 Mo1 O9 171.48(15) . . ?
O1 Mo1 O9 83.78(14) . . ?
O6 Mo1 O9 73.84(13) . . ?
O8 Mo1 O9 83.83(13) . . ?
O23 Mo1 O9 78.81(12) . . ?
O13 Mo4 O4 104.87(17) . . ?
O13 Mo4 O14 104.01(17) . . ?
O4 Mo4 O14 96.47(16) . . ?
O13 Mo4 O15 99.00(16) . . ?
O4 Mo4 O15 88.98(15) . . ?
O14 Mo4 O15 154.05(15) . . ?
O13 Mo4 O16 96.66(16) . . ?
O4 Mo4 O16 157.17(16) . . ?
O14 Mo4 O16 85.42(15) . . ?
O15 Mo4 O16 80.11(14) . . ?
O13 Mo4 O19 164.66(14) . . ?
O4 Mo4 O19 87.23(14) . . ?
O14 Mo4 O19 83.55(14) . . ?
O15 Mo4 O19 71.36(13) . . ?
O16 Mo4 O19 70.32(13) . . ?
O17 Mo6 O31 103.26(17) . . ?
O17 Mo6 O15 101.34(17) . . ?
O31 Mo6 O15 93.47(16) . . ?
O17 Mo6 O29 100.21(16) . . ?
O31 Mo6 O29 88.59(16) . . ?
O15 Mo6 O29 157.25(14) . . ?
O17 Mo6 O11 97.95(16) . . ?
O31 Mo6 O11 157.84(15) . . ?
O15 Mo6 O11 88.54(15) . . ?
O29 Mo6 O11 81.36(14) . . ?
O17 Mo6 O19 176.26(15) . . ?
O31 Mo6 O19 76.87(13) . . ?
O15 Mo6 O19 74.94(13) . . ?
O29 Mo6 O19 83.52(13) . . ?
O11 Mo6 O19 82.38(13) . . ?
O7 Mo2 O2 104.40(17) . . ?
O7 Mo2 O11 101.66(16) . . ?
O2 Mo2 O11 101.06(16) . . ?
O7 Mo2 O6 97.43(16) . . ?
O2 Mo2 O6 92.83(15) . . ?
O11 Mo2 O6 152.67(15) . . ?
O7 Mo2 O21 91.28(16) . . ?
O2 Mo2 O21 163.53(15) . . ?
O11 Mo2 O21 80.26(14) . . ?
O6 Mo2 O21 79.95(14) . . ?
O7 Mo2 O9 167.51(15) . . ?
O2 Mo2 O9 84.06(14) . . ?
O11 Mo2 O9 85.39(14) . . ?
O6 Mo2 O9 72.66(13) . . ?
O21 Mo2 O9 79.67(12) . . ?
O37 Mo9 O21 105.43(17) . . ?
O37 Mo9 O29 104.43(17) . . ?
O21 Mo9 O29 92.48(16) . . ?
O37 Mo9 O25 99.50(16) . . ?
O21 Mo9 O25 92.72(16) . . ?
O29 Mo9 O25 153.16(15) . . ?
O37 Mo9 O36 97.26(16) . . ?
O21 Mo9 O36 157.14(15) . . ?
O29 Mo9 O36 84.40(15) . . ?
O25 Mo9 O36 80.66(14) . . ?
O37 Mo9 O27 166.56(15) . . ?
O21 Mo9 O27 85.57(14) . . ?
O29 Mo9 O27 82.37(14) . . ?
O25 Mo9 O27 71.81(13) . . ?
O36 Mo9 O27 71.57(13) . . ?
O22 Mo5 O8 103.19(17) . . ?
O22 Mo5 O10 100.69(17) . . ?
O8 Mo5 O10 94.14(16) . . ?
O22 Mo5 O26 101.18(17) . . ?
O8 Mo5 O26 88.47(16) . . ?
O10 Mo5 O26 156.75(15) . . ?
O22 Mo5 O28 99.77(16) . . ?
O8 Mo5 O28 156.72(15) . . ?
O10 Mo5 O28 85.31(15) . . ?
O26 Mo5 O28 83.32(15) . . ?
O22 Mo5 O20 171.67(16) . . ?
O8 Mo5 O20 83.24(14) . . ?
O10 Mo5 O20 73.30(13) . . ?
O26 Mo5 O20 84.11(13) . . ?
O28 Mo5 O20 74.29(13) . . ?
O33 Mo8 O28 102.58(17) . . ?
O33 Mo8 O18 102.55(17) . . ?
O28 Mo8 O18 92.58(15) . . ?
O33 Mo8 O35 100.76(17) . . ?
O28 Mo8 O35 93.10(16) . . ?
O18 Mo8 O35 154.16(15) . . ?
O33 Mo8 O30 99.46(17) . . ?
O28 Mo8 O30 157.91(15) . . ?
O18 Mo8 O30 84.01(15) . . ?
O35 Mo8 O30 81.31(15) . . ?
O33 Mo8 O20 174.68(15) . . ?
O28 Mo8 O20 75.06(13) . . ?
O18 Mo8 O20 72.98(13) . . ?
O35 Mo8 O20 84.21(13) . . ?
O30 Mo8 O20 83.09(13) . . ?
O24 Mo10 O23 104.23(17) . . ?
O24 Mo10 O25 99.26(17) . . ?
O23 Mo10 O25 94.89(16) . . ?
O24 Mo10 O26 99.60(17) . . ?
O23 Mo10 O26 89.23(15) . . ?
O25 Mo10 O26 159.06(15) . . ?
O24 Mo10 O38 99.67(16) . . ?
O23 Mo10 O38 155.97(15) . . ?
O25 Mo10 O38 83.63(15) . . ?
O26 Mo10 O38 84.32(15) . . ?
O24 Mo10 O27 169.13(15) . . ?
O23 Mo10 O27 84.75(14) . . ?
O25 Mo10 O27 73.53(13) . . ?
O26 Mo10 O27 86.47(14) . . ?
O38 Mo10 O27 71.79(13) . . ?
O39 Mo11 O36 102.55(17) . . ?
O39 Mo11 O38 102.28(17) . . ?
O36 Mo11 O38 93.39(16) . . ?
O39 Mo11 O34 101.43(17) . . ?
O36 Mo11 O34 90.79(16) . . ?
O38 Mo11 O34 154.39(15) . . ?
O39 Mo11 O35 97.81(17) . . ?
O36 Mo11 O35 159.26(15) . . ?
O38 Mo11 O35 86.00(15) . . ?
O34 Mo11 O35 81.32(15) . . ?
O39 Mo11 O27 175.64(16) . . ?
O36 Mo11 O27 75.91(14) . . ?
O38 Mo11 O27 73.86(14) . . ?
O34 Mo11 O27 82.73(13) . . ?
O35 Mo11 O27 84.05(13) . . ?
O12 Mo3 O3 105.47(18) . . ?
O12 Mo3 O14 101.14(17) . . ?
O3 Mo3 O14 91.44(16) . . ?
O12 Mo3 O10 100.77(16) . . ?
O3 Mo3 O10 94.29(16) . . ?
O14 Mo3 O10 154.96(15) . . ?
O12 Mo3 O18 96.40(17) . . ?
O3 Mo3 O18 158.11(15) . . ?
O14 Mo3 O18 83.17(14) . . ?
O10 Mo3 O18 82.47(15) . . ?
O12 Mo3 O20 166.28(16) . . ?
O3 Mo3 O20 87.00(14) . . ?
O14 Mo3 O20 83.92(13) . . ?
O10 Mo3 O20 72.08(13) . . ?
O18 Mo3 O20 71.37(13) . . ?
O4S N6T O9S 170(3) . . ?
Mo1 O1 Tb1 137.79(17) . . ?
Mo2 O2 Tb1 138.89(19) . . ?
Mo3 O3 Tb1 161.2(2) . . ?
Mo4 O4 Tb1 155.46(19) . . ?
Mo1 O6 Mo2 119.86(18) . . ?
Mo5 O8 Mo1 157.2(2) . . ?
P1 O9 Mo2 130.23(19) . . ?
P1 O9 Mo1 129.46(19) . . ?
Mo2 O9 Mo1 89.89(12) . . ?
Mo5 O10 Mo3 125.03(18) . . ?
Mo2 O11 Mo6 157.4(2) . . ?
Mo4 O14 Mo3 140.2(2) . . ?
Mo6 O15 Mo4 123.42(18) . . ?
Mo7 O16 Mo4 125.65(19) . . ?
Mo8 O18 Mo3 125.20(18) . . ?
P1 O19 Mo6 126.86(19) . . ?
P1 O19 Mo4 124.11(18) . . ?
Mo6 O19 Mo4 90.15(11) . . ?
P1 O19 Mo7 125.13(19) . . ?
Mo6 O19 Mo7 89.02(11) . . ?
Mo4 O19 Mo7 90.39(11) . . ?
P1 O20 Mo5 125.76(19) . . ?
P1 O20 Mo3 124.44(19) . . ?
Mo5 O20 Mo3 89.24(11) . . ?
P1 O20 Mo8 127.97(18) . . ?
Mo5 O20 Mo8 87.38(11) . . ?
Mo3 O20 Mo8 89.97(11) . . ?
Mo9 O21 Mo2 145.9(2) . . ?
Mo10 O23 Mo1 153.6(2) . . ?
Mo10 O25 Mo9 123.56(18) . . ?
Mo5 O26 Mo10 143.4(2) . . ?
P1 O27 Mo10 123.30(18) . . ?
P1 O27 Mo11 128.6(2) . . ?
Mo10 O27 Mo11 90.84(12) . . ?
P1 O27 Mo9 123.46(19) . . ?
Mo10 O27 Mo9 90.02(12) . . ?
Mo11 O27 Mo9 89.59(11) . . ?
Mo8 O28 Mo5 122.94(18) . . ?
Mo9 O29 Mo6 150.4(2) . . ?
Mo7 O30 Mo8 148.8(2) . . ?
Mo6 O31 Mo7 122.45(18) . . ?
Mo7 O34 Mo11 151.5(2) . . ?
Mo8 O35 Mo11 155.3(2) . . ?
Mo11 O36 Mo9 122.85(18) . . ?
Mo11 O38 Mo10 122.69(19) . . ?
N6S O9S N6T 161.5(15) . . ?
O9 P1 O19 110.35(19) . . ?
O9 P1 O20 111.42(19) . . ?
O19 P1 O20 108.37(19) . . ?
O9 P1 O27 109.2(2) . . ?
O19 P1 O27 108.87(19) . . ?
O20 P1 O27 108.52(19) . . ?

loop_
_geom_bond_atom_site_label_1
_geom_bond_atom_site_label_2
_geom_bond_distance
_geom_bond_site_symmetry_2
_geom_bond_publ_flag
Tb1 O4 2.345(3) 2 ?
Tb1 O4 2.345(3) . ?
Tb1 O3 2.372(4) 2 ?
Tb1 O3 2.372(4) . ?
Tb1 O2 2.381(3) . ?
Tb1 O2 2.381(3) 2 ?
Tb1 O1 2.390(3) 2 ?
Tb1 O1 2.390(3) . ?
Mo7 O32 1.694(4) . ?
Mo7 O30 1.821(4) . ?
Mo7 O16 1.850(4) . ?
Mo7 O34 1.916(4) . ?
Mo7 O31 2.070(4) . ?
Mo7 O19 2.470(3) . ?
Mo1 O5 1.701(4) . ?
Mo1 O1 1.765(3) . ?
Mo1 O6 1.872(3) . ?
Mo1 O8 1.980(4) . ?
Mo1 O23 2.112(3) . ?
Mo1 O9 2.364(3) . ?
Mo4 O13 1.695(4) . ?
Mo4 O4 1.752(4) . ?
Mo4 O14 1.876(3) . ?
Mo4 O15 2.027(3) . ?
Mo4 O16 2.065(4) . ?
Mo4 O19 2.440(3) . ?
Mo6 O17 1.695(4) . ?
Mo6 O31 1.822(4) . ?
Mo6 O15 1.863(3) . ?
Mo6 O29 1.979(4) . ?
Mo6 O11 1.994(3) . ?
Mo6 O19 2.399(3) . ?
Mo2 O7 1.706(4) . ?
Mo2 O2 1.745(4) . ?
Mo2 O11 1.868(3) . ?
Mo2 O6 1.971(3) . ?
Mo2 O21 2.186(4) . ?
Mo2 O9 2.344(3) . ?
Mo9 O37 1.708(4) . ?
Mo9 O21 1.781(4) . ?
Mo9 O29 1.855(3) . ?
Mo9 O25 1.951(4) . ?
Mo9 O36 2.059(4) . ?
Mo9 O27 2.443(3) . ?
Mo5 O22 1.694(3) . ?
Mo5 O8 1.828(4) . ?
Mo5 O10 1.893(4) . ?
Mo5 O26 1.921(4) . ?
Mo5 O28 2.013(4) . ?
Mo5 O20 2.423(3) . ?
Mo8 O33 1.693(4) . ?
Mo8 O28 1.854(3) . ?
Mo8 O18 1.862(3) . ?
Mo8 O35 1.889(4) . ?
Mo8 O30 2.039(4) . ?
Mo8 O20 2.496(3) . ?
Mo10 O24 1.694(4) . ?
Mo10 O23 1.788(4) . ?
Mo10 O25 1.926(3) . ?
Mo10 O26 1.940(4) . ?
Mo10 O38 2.031(3) . ?
Mo10 O27 2.387(3) . ?
Mo11 O39 1.699(4) . ?
Mo11 O36 1.834(4) . ?
Mo11 O38 1.863(3) . ?
Mo11 O34 1.929(4) . ?
Mo11 O35 2.009(4) . ?
Mo11 O27 2.412(3) . ?
Mo3 O12 1.697(4) . ?
Mo3 O3 1.735(4) . ?
Mo3 O14 1.942(3) . ?
Mo3 O10 1.953(4) . ?
Mo3 O18 2.063(4) . ?
Mo3 O20 2.435(3) . ?
N6S O9S 1.05(2) . ?
N6T O4S 1.13(3) . ?
N6T O9S 1.66(3) . ?
O9 P1 1.524(4) . ?
O19 P1 1.541(3) . ?
O20 P1 1.543(4) . ?
O27 P1 1.552(4) . ?
